data_9010732
loop_
_publ_author_name
'Bernhardt, H. J.'
'Armbruster, T.'
'Fransolet, A. M.'
'Schreyer, W.'

_publ_section_title
;Stavelotite-(La), a new lanthanum-manganese-sorosilicate mineral from the
 Stavelot Massif, Belgium Locality: Le Coreux, Salmchateau, Belgium
;
_journal_name_full 'European Journal of Mineralogy'
_journal_page_first 703
_journal_page_last 714
_journal_paper_doi 10.1127/0935-1221/2005/0017-0703
_journal_volume 17
_journal_year 2005
_chemical_compound_source 'Le Coreux, Salmchateau, Belgium'
_chemical_formula_sum 'Cu Fe7 La3 Mn22 O72 Si12'
_chemical_name_mineral Stavelotite-(La)
_space_group_IT_number 144
_symmetry_space_group_name_Hall 'P 31'
_symmetry_space_group_name_H-M 'P 31'
_cell_angle_alpha 90
_cell_angle_beta 90
_cell_angle_gamma 120
_cell_length_a 11.525
_cell_length_b 11.525
_cell_length_c 33.347
_cell_formula_units_Z 3
_cell_volume 3835.918
_database_code_amcsd 0007128
_exptl_crystal_density_diffrn 4.635
_cod_original_cell_volume 3835.917
_cod_original_formula_sum 'La3 Mn22 Fe7 Cu Si12 O72'
_cod_database_code 9010732

loop_
_space_group_symop_operation_xyz
x,y,z
-y,x-y,1/3+z
-x+y,-x,2/3+z

loop_
_atom_site_label
_atom_site_fract_x
_atom_site_fract_y
_atom_site_fract_z
_atom_site_occupancy
_atom_site_U_iso_or_equiv
La1 0.56680 0.78520 0.18950 1.00000 0.01120
La2 0.21290 0.10870 0.18980 1.00000 0.01120
La3 0.88940 0.43560 0.18940 1.00000 0.01120
Mn1 0.55790 0.95200 0.27720 0.72000 0.00780
Fe1 0.55790 0.95200 0.27720 0.28000 0.00780
Mn2 0.36310 0.11010 0.27910 0.72000 0.00780
Fe2 0.36310 0.11010 0.27910 0.28000 0.00780
Mn3 0.41450 0.63570 0.27900 0.72000 0.00780
Fe3 0.41450 0.63570 0.27900 0.28000 0.00780
Mn4 0.73390 0.77740 0.27900 0.72000 0.00780
Fe4 0.73390 0.77740 0.27900 0.28000 0.00780
Mn5 0.04350 0.93260 0.27880 1.00000 0.00780
Mn6 0.22180 0.28600 0.27690 0.72000 0.00780
Fe5 0.22180 0.28600 0.27690 0.28000 0.00780
Mn7 0.71500 0.26540 0.27840 0.72000 0.00780
Fe6 0.71500 0.26540 0.27840 0.28000 0.00780
Mn8 0.06330 0.44000 0.27830 0.72000 0.00780
Fe7 0.06330 0.44000 0.27830 0.28000 0.00780
Mn9 0.88850 0.58520 0.27820 0.72000 0.00780
Fe8 0.88850 0.58520 0.27820 0.28000 0.00780
Mn10 0.21750 0.27070 0.02360 0.72000 0.00780
Fe9 0.21750 0.27070 0.02360 0.28000 0.00780
Mn11 0.05040 0.43870 0.01890 0.72000 0.00780
Fe10 0.05040 0.43870 0.01890 0.28000 0.00780
Mn12 0.55410 0.44500 0.02430 1.00000 0.00780
Mn13 0.22000 0.77100 0.02390 1.00000 0.00780
Mn14 0.87950 0.10820 0.02390 1.00000 0.00780
Mn15 0.38620 0.28060 0.35310 0.72000 0.00780
Fe11 0.38620 0.28060 0.35310 0.28000 0.00780
Mn16 0.21650 0.94200 0.35150 0.72000 0.00780
Fe12 0.21650 0.94200 0.35150 0.28000 0.00780
Mn17 0.71880 0.43350 0.35470 0.72000 0.00780
Fe13 0.71880 0.43350 0.35470 0.28000 0.00780
Mn18 0.89390 0.27650 0.35580 0.72000 0.00780
Fe14 0.89390 0.27650 0.35580 0.28000 0.00780
Mn19 0.39580 0.78770 0.35520 0.72000 0.00780
Fe15 0.39580 0.78770 0.35520 0.28000 0.00780
Mn20 0.06000 0.60860 0.35310 0.72000 0.00780
Fe16 0.06000 0.60860 0.35310 0.28000 0.00780
Cu1 0.05650 0.11110 0.35800 1.00000 0.00780
Mn21 0.37550 0.26410 0.10130 0.72000 0.00780
Fe17 0.37550 0.26410 0.10130 0.28000 0.00780
Mn22 0.72320 0.94430 0.09960 0.72000 0.00780
Fe18 0.72320 0.94430 0.09960 0.28000 0.00780
Mn23 0.05640 0.61080 0.09990 0.72000 0.00780
Fe19 0.05640 0.61080 0.09990 0.28000 0.00780
Mn24 0.21880 0.93700 0.10200 0.72000 0.00780
Fe20 0.21880 0.93700 0.10200 0.28000 0.00780
Mn25 0.55690 0.60640 0.10060 0.72000 0.00780
Fe21 0.55690 0.60640 0.10060 0.28000 0.00780
Mn26 0.71650 0.44270 0.10010 0.72000 0.00780
Fe22 0.71650 0.44270 0.10010 0.28000 0.00780
Mn27 0.39880 0.77460 0.09970 0.72000 0.00780
Fe23 0.39880 0.77460 0.09970 0.28000 0.00780
Mn28 0.04840 0.10530 0.10140 0.72000 0.00780
Fe24 0.04840 0.10530 0.10140 0.28000 0.00780
Mn29 0.88530 0.28520 0.09870 0.72000 0.00780
Fe25 0.88530 0.28520 0.09870 0.28000 0.00780
Si1 0.23780 0.46050 0.20600 1.00000 0.00840
Si2 0.54820 0.43390 0.17190 1.00000 0.00840
Si3 0.53790 0.10970 0.20690 1.00000 0.00840
Si4 0.22470 0.76970 0.17200 1.00000 0.00840
Si5 0.88710 0.75880 0.20650 1.00000 0.00840
Si6 0.88550 0.11000 0.17160 1.00000 0.00840
Si7 0.22280 0.77590 0.26830 1.00000 0.00840
Si8 0.55530 0.44530 0.26810 1.00000 0.00840
Si9 -0.10840 0.11000 0.26820 1.00000 0.00840
Si10 0.55190 0.10580 0.10990 1.00000 0.00840
Si11 0.22320 0.44420 0.11080 1.00000 0.00840
Si12 0.88600 0.77200 0.11060 1.00000 0.00840
O1 0.22900 0.77500 0.22100 1.00000 0.01320
O2 0.89000 0.11700 0.21890 1.00000 0.01320
O3 0.53800 0.97300 0.22000 1.00000 0.01320
O4 0.10000 0.45700 0.22070 1.00000 0.01320
O5 0.37400 0.59600 0.22250 1.00000 0.01320
O6 0.02400 0.89200 0.22130 1.00000 0.01320
O7 0.55500 0.63400 0.03970 1.00000 0.01320
O8 0.08100 0.10800 0.04430 1.00000 0.01320
O9 0.35800 0.24600 0.04710 1.00000 0.01320
O10 0.03500 0.58700 0.04150 1.00000 0.01320
O11 0.54400 0.42900 0.08780 1.00000 0.01320
O12 0.88200 0.30600 0.03870 1.00000 0.01320
O13 0.24900 0.47600 0.29170 1.00000 0.01320
O14 0.03300 0.25300 0.37970 1.00000 0.01320
O15 0.55500 0.29900 0.37410 1.00000 0.01320
O16 0.08500 0.43500 0.09220 1.00000 0.01320
O17 0.23000 0.64300 0.37380 1.00000 0.01320
O18 0.57000 -0.00900 0.09380 1.00000 0.01320
O19 0.34300 0.55400 0.08960 1.00000 0.01320
O20 0.42500 0.09800 0.09090 1.00000 0.01320
O21 0.66700 0.22500 0.09120 1.00000 0.01320
O22 0.22400 0.31300 0.09610 1.00000 0.01320
O23 0.53600 0.10500 0.15840 1.00000 0.01320
O24 0.88400 0.76100 0.15820 1.00000 0.01320
O25 0.36100 0.78000 0.15540 1.00000 0.01320
O26 0.08400 0.63900 0.15380 1.00000 0.01320
O27 0.41400 0.29900 0.15520 1.00000 0.01320
O28 0.02000 0.11500 0.15700 1.00000 0.01320
O29 0.22500 0.44800 0.15890 1.00000 0.01320
O30 0.57200 0.77600 0.11210 1.00000 0.01320
O31 0.20500 0.09300 0.11610 1.00000 0.01320
O32 -0.12000 0.44400 0.11410 1.00000 0.01320
O33 -0.11400 0.11100 0.08760 1.00000 0.01320
O34 0.69300 0.92200 0.04120 1.00000 0.01320
O35 0.01500 0.78100 0.09050 1.00000 0.01320
O36 0.86300 0.89500 0.09560 1.00000 0.01320
O37 0.74900 0.63300 0.09770 1.00000 0.01320
O38 0.01200 0.22400 0.28730 1.00000 0.01320
O39 0.88600 0.74500 0.29200 1.00000 0.01320
O40 0.07000 0.96900 0.33600 1.00000 0.01320
O41 0.43100 0.65400 0.33870 1.00000 0.01320
O42 0.21300 0.25400 0.33730 1.00000 0.01320
O43 0.34600 0.11000 0.33500 1.00000 0.01320
O44 0.03100 0.43500 0.33580 1.00000 0.01320
O45 0.89000 0.56600 0.33750 1.00000 0.01320
O46 0.56700 0.92700 0.33790 1.00000 0.01320
O47 0.52300 0.11100 0.28950 1.00000 0.01320
O48 0.70400 0.78600 0.33630 1.00000 0.01320
O49 0.74800 0.28900 0.33630 1.00000 0.01320
O50 0.67900 0.43600 0.15540 1.00000 0.01320
O51 0.67200 0.24700 0.21980 1.00000 0.01320
O52 0.23500 0.32300 0.22010 1.00000 0.01320
O53 0.55800 0.44000 0.22170 1.00000 0.01320
O54 0.55000 0.57000 0.15560 1.00000 0.01320
O55 0.88500 0.24900 0.15700 1.00000 0.01320
O56 0.75600 0.98000 0.15290 1.00000 0.01320
O57 0.22400 0.77400 0.08720 1.00000 0.01320
O58 0.67600 0.42800 0.28690 1.00000 0.01320
O59 0.22100 0.91300 0.28550 1.00000 0.01320
O60 0.41600 0.31300 0.28510 1.00000 0.01320
O61 0.22500 0.90900 0.15720 1.00000 0.01320
O62 -0.12700 0.96400 0.28390 1.00000 0.01320
O63 0.76000 0.11300 0.28340 1.00000 0.01320
O64 0.59100 0.81400 0.26550 1.00000 0.01320
O65 0.88600 0.40900 0.26380 1.00000 0.01320
O66 0.75500 0.76100 0.22350 1.00000 0.01320
O67 0.40800 0.10900 0.22260 1.00000 0.01320
O68 0.18900 0.11200 0.26560 1.00000 0.01320
O69 0.35800 0.77900 0.28520 1.00000 0.01320
O70 0.57200 0.58300 0.28800 1.00000 0.01320
O71 0.88200 0.62200 0.22190 1.00000 0.01320
O72 0.09400 0.63600 0.28790 1.00000 0.01320

loop_
_cod_related_entry_id
_cod_related_entry_database
_cod_related_entry_code
1 AMCSD 0007128
